data_4301705
loop_
_publ_author_name
'Pierre Braunstein'
'Denis Bubrin'
'Biprajit Sarkar'

_publ_contact_author_address
;

Institut Le Bel, rue Blaise Pascal, 67000 STRASBOURG, FRANCE

;
_publ_contact_author_email braunst@chimie.u-strasbg.fr
_publ_contact_author_fax 0390241322
_publ_contact_author_name
;

Pierre Braunstein

;
_publ_contact_author_phone 0390241308
_publ_section_title
;
Synthesis of Bis(phosphinoferrocenyl) Copper Complexes from Zwitterionic
Quinonoid Ligands and Their Structural and Redox Properties
;
_journal_name_full 'Inorganic Chemistry'
_journal_page_first 2534
_journal_page_last 2540
_journal_paper_doi 10.1021/ic802042w
_journal_volume 48
_journal_year 2009
_chemical_formula_moiety 'C46 H45 Cu Fe N2 O2 P2'
_chemical_formula_sum 'C46 H47 Cu Fe N2 O2 P2'
_chemical_formula_weight 839.19
_chemical_name_systematic
; 
 ? 
;
_space_group_IT_number 14
_symmetry_cell_setting monoclinic
_symmetry_space_group_name_Hall '-P 2yn'
_symmetry_space_group_name_H-M 'P 1 21/n 1'
_atom_sites_solution_hydrogens geom
_atom_sites_solution_primary direct
_atom_sites_solution_secondary difmap
_audit_creation_method SHELXL-97
_cell_angle_alpha 90.00
_cell_angle_beta 98.600(17)
_cell_angle_gamma 90.00
_cell_formula_units_Z 4
_cell_length_a 10.488(2)
_cell_length_b 23.362(4)
_cell_length_c 16.579(3)
_cell_measurement_temperature 173(2)
_cell_volume 4016.5(13)
_computing_structure_refinement 'SHELXL-97 (Sheldrick, 1997)'
_computing_structure_solution 'SHELXS-97 (Sheldrick, 1990)'
_diffrn_ambient_temperature 173(2)
_diffrn_measured_fraction_theta_full 0.998
_diffrn_measured_fraction_theta_max 0.998
_diffrn_measurement_device_type SiemensP4
_diffrn_measurement_method '\w scans'
_diffrn_radiation_monochromator graphite
_diffrn_radiation_source 'fine-focus sealed tube'
_diffrn_radiation_type MoK\a
_diffrn_radiation_wavelength 0.71073
_diffrn_reflns_av_R_equivalents 0.0772
_diffrn_reflns_av_sigmaI/netI 0.1835
_diffrn_reflns_limit_h_max 12
_diffrn_reflns_limit_h_min -3
_diffrn_reflns_limit_k_max 28
_diffrn_reflns_limit_k_min -8
_diffrn_reflns_limit_l_max 20
_diffrn_reflns_limit_l_min -20
_diffrn_reflns_number 8854
_diffrn_reflns_theta_full 26.00
_diffrn_reflns_theta_max 26.00
_diffrn_reflns_theta_min 1.52
_exptl_absorpt_coefficient_mu 1.011
_exptl_absorpt_correction_type none
_exptl_crystal_colour red
_exptl_crystal_density_diffrn 1.391
_exptl_crystal_density_method 'not measured'
_exptl_crystal_description block
_exptl_crystal_F_000 1752
_exptl_crystal_size_max 0.5
_exptl_crystal_size_mid 0.4
_exptl_crystal_size_min 0.4
_refine_diff_density_max 0.539
_refine_diff_density_min -0.553
_refine_diff_density_rms 0.091
_refine_ls_extinction_method none
_refine_ls_goodness_of_fit_ref 0.737
_refine_ls_hydrogen_treatment constr
_refine_ls_matrix_type full
_refine_ls_number_parameters 491
_refine_ls_number_reflns 7883
_refine_ls_number_restraints 0
_refine_ls_restrained_S_all 0.737
_refine_ls_R_factor_all 0.1134
_refine_ls_R_factor_gt 0.0516
_refine_ls_shift/su_max 0.001
_refine_ls_shift/su_mean 0.000
_refine_ls_structure_factor_coef Fsqd
_refine_ls_weighting_details 'calc w=1/[\s^2^(Fo^2^)+(0.0374P)^2^+0.0000P] where P=(Fo^2^+2Fc^2^)/3'
_refine_ls_weighting_scheme calc
_refine_ls_wR_factor_gt 0.1050
_refine_ls_wR_factor_ref 0.1164
_reflns_number_gt 3744
_reflns_number_total 7883
_reflns_threshold_expression >2sigma(I)
_cod_data_source_file ic802042w_si_003.cif
_cod_data_source_block global
_cod_original_cell_volume 4016.3(14)
_cod_original_sg_symbol_H-M 'P 21/n'
_cod_database_code 4301705

loop_
_symmetry_equiv_pos_as_xyz
'x, y, z'
'-x+1/2, y+1/2, -z+1/2'
'-x, -y, -z'
'x-1/2, -y-1/2, z-1/2'

loop_
_atom_site_label
_atom_site_type_symbol
_atom_site_fract_x
_atom_site_fract_y
_atom_site_fract_z
_atom_site_U_iso_or_equiv
_atom_site_adp_type
_atom_site_occupancy
_atom_site_symmetry_multiplicity
_atom_site_calc_flag
_atom_site_refinement_flags
_atom_site_disorder_assembly
_atom_site_disorder_group
Cu Cu 0.83278(6) 0.21535(2) 0.70471(4) 0.02259(16) Uani 1 1 d . . .
Fe Fe 0.62345(7) 0.08022(3) 0.77649(4) 0.02320(18) Uani 1 1 d . . .
P1 P 0.71401(12) 0.21832(5) 0.80861(8) 0.0205(3) Uani 1 1 d . . .
P2 P 0.81270(13) 0.12869(5) 0.64301(8) 0.0215(3) Uani 1 1 d . . .
O1 O 0.7642(3) 0.27919(14) 0.6216(2) 0.0292(8) Uani 1 1 d . . .
N1 N 0.9981(4) 0.26309(16) 0.7045(2) 0.0211(9) Uani 1 1 d . . .
O2 O 0.8929(3) 0.45372(14) 0.5169(2) 0.0342(9) Uani 1 1 d . . .
C51 C 0.7868(4) 0.2154(2) 0.9169(3) 0.0212(11) Uani 1 1 d . . .
N2 N 1.1353(4) 0.43810(17) 0.5824(3) 0.0341(11) Uani 1 1 d . . .
H2A H 1.1050 0.4646 0.5469 0.041 Uiso 1 1 calc R . .
C4 C 1.0509(5) 0.3991(2) 0.6018(3) 0.0232(12) Uani 1 1 d . . .
C21 C 0.7663(5) 0.07126(18) 0.7067(3) 0.0185(11) Uani 1 1 d . . .
C41 C 0.9573(5) 0.1010(2) 0.6057(3) 0.0243(12) Uani 1 1 d . . .
C14 C 0.4302(5) 0.0994(2) 0.7581(3) 0.0312(13) Uani 1 1 d . . .
H14A H 0.3621 0.0781 0.7212 0.037 Uiso 1 1 calc R . .
C3 C 0.9131(5) 0.4088(2) 0.5580(3) 0.0270(12) Uani 1 1 d . . .
C15 C 0.5009(5) 0.1468(2) 0.7354(3) 0.0264(12) Uani 1 1 d . . .
H15A H 0.4916 0.1654 0.6805 0.032 Uiso 1 1 calc R . .
C31 C 0.6191(5) 0.2849(2) 0.8064(3) 0.0237(11) Uani 1 1 d . . .
C13 C 0.4711(5) 0.0871(2) 0.8414(4) 0.0332(14) Uani 1 1 d . . .
H13A H 0.4370 0.0558 0.8733 0.040 Uiso 1 1 calc R . .
C62 C 0.5868(5) 0.1595(2) 0.5389(3) 0.0286(12) Uani 1 1 d . . .
H62A H 0.5889 0.1934 0.5707 0.034 Uiso 1 1 calc R . .
C11 C 0.5898(5) 0.16281(19) 0.8074(3) 0.0225(11) Uani 1 1 d . . .
C111 C 1.1224(5) 0.2515(2) 0.7559(3) 0.0247(12) Uani 1 1 d . . .
H11A H 1.1934 0.2683 0.7293 0.030 Uiso 1 1 calc R . .
C6 C 0.9827(5) 0.3102(2) 0.6614(3) 0.0219(11) Uani 1 1 d . . .
C22 C 0.6688(5) 0.0279(2) 0.6859(3) 0.0265(12) Uani 1 1 d . . .
H22A H 0.6157 0.0227 0.6310 0.032 Uiso 1 1 calc R . .
C56 C 0.7212(5) 0.2362(2) 0.9774(3) 0.0288(12) Uani 1 1 d . . .
H56A H 0.6366 0.2511 0.9629 0.035 Uiso 1 1 calc R . .
C52 C 0.9095(5) 0.1943(2) 0.9387(4) 0.0339(14) Uani 1 1 d . . .
H52A H 0.9560 0.1800 0.8980 0.041 Uiso 1 1 calc R . .
C113 C 1.1434(5) 0.1870(2) 0.7651(3) 0.0344(14) Uani 1 1 d . . .
H11B H 1.1516 0.1703 0.7119 0.052 Uiso 1 1 calc R . .
H11C H 1.0696 0.1696 0.7859 0.052 Uiso 1 1 calc R . .
H11D H 1.2223 0.1796 0.8034 0.052 Uiso 1 1 calc R . .
C65 C 0.5864(6) 0.0637(2) 0.4388(3) 0.0364(15) Uani 1 1 d . . .
H65A H 0.5876 0.0318 0.4033 0.044 Uiso 1 1 calc R . .
C24 C 0.7497(5) 0.0166(2) 0.8219(3) 0.0310(13) Uani 1 1 d . . .
H24A H 0.7640 0.0021 0.8793 0.037 Uiso 1 1 calc R . .
C12 C 0.5685(5) 0.12616(19) 0.8715(3) 0.0216(11) Uani 1 1 d . . .
H12A H 0.6155 0.1274 0.9286 0.026 Uiso 1 1 calc R . .
C64 C 0.4816(6) 0.1015(2) 0.4299(3) 0.0342(13) Uani 1 1 d . . .
H64A H 0.4089 0.0943 0.3896 0.041 Uiso 1 1 calc R . .
C42 C 1.0165(5) 0.0499(2) 0.6279(3) 0.0336(14) Uani 1 1 d . . .
H42A H 0.9797 0.0251 0.6637 0.040 Uiso 1 1 calc R . .
C25 C 0.8173(5) 0.0619(2) 0.7907(3) 0.0236(12) Uani 1 1 d . . .
H25A H 0.8867 0.0853 0.8231 0.028 Uiso 1 1 calc R . .
C66 C 0.6888(5) 0.0738(2) 0.5010(3) 0.0337(13) Uani 1 1 d . . .
H66A H 0.7601 0.0483 0.5078 0.040 Uiso 1 1 calc R . .
C5 C 1.0762(5) 0.35301(19) 0.6526(3) 0.0255(12) Uani 1 1 d . . .
H5A H 1.1597 0.3495 0.6835 0.031 Uiso 1 1 calc R . .
C32 C 0.6783(6) 0.3355(2) 0.7883(3) 0.0345(14) Uani 1 1 d . . .
H32A H 0.7630 0.3344 0.7746 0.041 Uiso 1 1 calc R . .
C23 C 0.6585(5) -0.0051(2) 0.7566(3) 0.0288(13) Uani 1 1 d . . .
H23A H 0.5970 -0.0374 0.7603 0.035 Uiso 1 1 calc R . .
C1 C 0.8488(5) 0.3181(2) 0.6132(3) 0.0292(13) Uani 1 1 d . . .
C112 C 1.1226(5) 0.2802(2) 0.8395(3) 0.0368(14) Uani 1 1 d . . .
H11E H 1.1208 0.3219 0.8328 0.055 Uiso 1 1 calc R . .
H11F H 1.2007 0.2691 0.8763 0.055 Uiso 1 1 calc R . .
H11G H 1.0464 0.2679 0.8627 0.055 Uiso 1 1 calc R . .
C45 C 1.1259(6) 0.1187(2) 0.5239(4) 0.0495(18) Uani 1 1 d . . .
H45A H 1.1631 0.1425 0.4871 0.059 Uiso 1 1 calc R . .
C2 C 0.8217(5) 0.3668(2) 0.5659(3) 0.0346(14) Uani 1 1 d . . .
H2B H 0.7368 0.3716 0.5375 0.041 Uiso 1 1 calc R . .
C34 C 0.4943(7) 0.3888(2) 0.8089(4) 0.056(2) Uani 1 1 d . . .
H34A H 0.4524 0.4248 0.8103 0.067 Uiso 1 1 calc R . .
C61 C 0.6891(5) 0.12038(19) 0.5531(3) 0.0250(12) Uani 1 1 d . . .
C36 C 0.4944(5) 0.2878(2) 0.8229(3) 0.0313(13) Uani 1 1 d . . .
H36A H 0.4510 0.2533 0.8323 0.038 Uiso 1 1 calc R . .
C63 C 0.4834(5) 0.1492(2) 0.4793(3) 0.0328(14) Uani 1 1 d . . .
H63A H 0.4127 0.1750 0.4720 0.039 Uiso 1 1 calc R . .
C211 C 1.2726(5) 0.4408(2) 0.6148(3) 0.0355(14) Uani 1 1 d . . .
H21A H 1.3001 0.4034 0.6410 0.043 Uiso 1 1 calc R . .
C55 C 0.7769(7) 0.2356(2) 1.0587(4) 0.0450(16) Uani 1 1 d . . .
H55A H 0.7303 0.2489 1.0998 0.054 Uiso 1 1 calc R . .
C53 C 0.9660(6) 0.1937(2) 1.0210(4) 0.0454(17) Uani 1 1 d . . .
H53A H 1.0499 0.1781 1.0360 0.054 Uiso 1 1 calc R . .
C35 C 0.4303(5) 0.3392(2) 0.8262(4) 0.0454(17) Uani 1 1 d . . .
H35A H 0.3455 0.3406 0.8398 0.054 Uiso 1 1 calc R . .
C46 C 1.0133(6) 0.1362(2) 0.5530(4) 0.0430(16) Uani 1 1 d . . .
H46A H 0.9753 0.1722 0.5369 0.052 Uiso 1 1 calc R . .
C54 C 0.9018(7) 0.2151(2) 1.0791(4) 0.0466(17) Uani 1 1 d . . .
H54A H 0.9425 0.2161 1.1342 0.056 Uiso 1 1 calc R . .
C44 C 1.1817(5) 0.0683(2) 0.5477(3) 0.0354(14) Uani 1 1 d . . .
H44A H 1.2586 0.0567 0.5284 0.043 Uiso 1 1 calc R . .
C213 C 1.2996(6) 0.4878(3) 0.6771(4) 0.064(2) Uani 1 1 d . . .
H21B H 1.2402 0.4844 0.7172 0.096 Uiso 1 1 calc R . .
H21C H 1.2877 0.5251 0.6499 0.096 Uiso 1 1 calc R . .
H21D H 1.3886 0.4845 0.7049 0.096 Uiso 1 1 calc R . .
C212 C 1.3500(6) 0.4522(3) 0.5464(4) 0.0514(17) Uani 1 1 d . . .
H21E H 1.3320 0.4223 0.5048 0.077 Uiso 1 1 calc R . .
H21F H 1.4422 0.4521 0.5682 0.077 Uiso 1 1 calc R . .
H21G H 1.3261 0.4896 0.5219 0.077 Uiso 1 1 calc R . .
C43 C 1.1268(6) 0.0337(3) 0.6000(4) 0.0508(18) Uani 1 1 d . . .
H43A H 1.1661 -0.0019 0.6168 0.061 Uiso 1 1 calc R . .
C33 C 0.6160(7) 0.3867(2) 0.7900(4) 0.0490(18) Uani 1 1 d . . .
H33A H 0.6579 0.4211 0.7780 0.059 Uiso 1 1 calc R . .

loop_
_atom_site_aniso_label
_atom_site_aniso_U_11
_atom_site_aniso_U_22
_atom_site_aniso_U_33
_atom_site_aniso_U_23
_atom_site_aniso_U_13
_atom_site_aniso_U_12
Cu 0.0262(3) 0.0158(3) 0.0256(3) -0.0002(3) 0.0030(3) -0.0024(3)
Fe 0.0269(4) 0.0145(3) 0.0281(4) -0.0002(3) 0.0037(3) -0.0029(3)
P1 0.0246(7) 0.0118(6) 0.0239(7) -0.0014(5) -0.0004(6) -0.0037(6)
P2 0.0268(8) 0.0150(6) 0.0223(7) -0.0017(5) 0.0021(6) -0.0014(6)
O1 0.026(2) 0.0239(18) 0.036(2) 0.0095(16) -0.0013(17) -0.0055(17)
N1 0.015(2) 0.022(2) 0.027(2) 0.0018(18) 0.0069(19) 0.0029(18)
O2 0.034(2) 0.027(2) 0.042(2) 0.0131(17) 0.0070(19) 0.0001(17)
C51 0.019(3) 0.018(2) 0.025(3) 0.002(2) 0.002(2) -0.009(2)
N2 0.035(3) 0.025(2) 0.040(3) 0.011(2) -0.001(2) -0.004(2)
C4 0.028(3) 0.020(2) 0.023(3) 0.001(2) 0.009(2) 0.001(2)
C21 0.019(3) 0.010(2) 0.027(3) 0.003(2) 0.007(2) 0.013(2)
C41 0.029(3) 0.020(2) 0.022(3) -0.004(2) -0.004(2) -0.005(2)
C14 0.023(3) 0.024(3) 0.048(4) -0.001(3) 0.009(3) -0.005(2)
C3 0.035(3) 0.019(3) 0.028(3) 0.002(2) 0.010(3) 0.007(2)
C15 0.032(3) 0.024(3) 0.022(3) 0.000(2) -0.001(2) -0.003(2)
C31 0.029(3) 0.019(2) 0.022(3) -0.001(2) -0.002(2) 0.003(2)
C13 0.022(3) 0.031(3) 0.050(4) -0.004(3) 0.019(3) -0.007(3)
C62 0.035(3) 0.025(3) 0.026(3) 0.002(2) 0.005(3) 0.004(3)
C11 0.032(3) 0.015(2) 0.020(3) 0.000(2) 0.003(2) -0.003(2)
C111 0.025(3) 0.027(3) 0.022(3) 0.004(2) 0.005(2) -0.007(2)
C6 0.023(3) 0.023(3) 0.022(3) 0.000(2) 0.012(2) 0.001(2)
C22 0.035(3) 0.017(2) 0.028(3) -0.005(2) 0.009(3) -0.002(2)
C56 0.035(3) 0.035(3) 0.016(3) 0.003(2) 0.004(2) 0.000(3)
C52 0.022(3) 0.024(3) 0.053(4) 0.002(3) -0.001(3) -0.002(2)
C113 0.037(4) 0.030(3) 0.033(3) 0.005(2) -0.002(3) 0.008(3)
C65 0.046(4) 0.026(3) 0.033(3) -0.008(2) -0.006(3) 0.000(3)
C24 0.039(4) 0.022(3) 0.033(3) 0.009(2) 0.005(3) 0.008(3)
C12 0.026(3) 0.019(2) 0.021(3) -0.007(2) 0.007(2) -0.006(2)
C64 0.033(4) 0.033(3) 0.033(3) 0.000(3) -0.005(3) -0.004(3)
C42 0.036(4) 0.036(3) 0.034(3) 0.012(3) 0.023(3) 0.011(3)
C25 0.021(3) 0.022(3) 0.026(3) 0.003(2) 0.000(2) 0.008(2)
C66 0.032(3) 0.026(3) 0.040(3) -0.003(2) -0.002(3) 0.004(3)
C5 0.027(3) 0.019(3) 0.030(3) 0.004(2) 0.003(3) -0.003(2)
C32 0.038(3) 0.031(3) 0.035(3) 0.006(3) 0.008(3) -0.006(3)
C23 0.040(4) 0.015(2) 0.034(3) -0.003(2) 0.012(3) 0.001(2)
C1 0.029(3) 0.028(3) 0.031(3) 0.000(2) 0.006(3) -0.007(2)
C112 0.037(3) 0.032(3) 0.040(3) -0.004(3) 0.005(3) -0.006(3)
C45 0.061(5) 0.030(3) 0.066(5) 0.008(3) 0.039(4) 0.002(3)
C2 0.028(3) 0.031(3) 0.043(4) 0.017(3) -0.002(3) 0.001(3)
C34 0.049(5) 0.015(3) 0.105(6) -0.003(3) 0.019(4) 0.005(3)
C61 0.028(3) 0.019(2) 0.028(3) 0.002(2) 0.004(2) 0.003(2)
C36 0.026(3) 0.019(3) 0.047(3) -0.004(3) 0.000(3) -0.001(3)
C63 0.026(3) 0.033(3) 0.037(3) 0.008(2) -0.001(3) 0.006(3)
C211 0.027(3) 0.027(3) 0.051(4) 0.009(3) -0.002(3) 0.001(3)
C55 0.067(5) 0.036(3) 0.034(3) -0.001(3) 0.014(3) -0.015(3)
C53 0.044(4) 0.028(3) 0.054(4) 0.008(3) -0.026(4) -0.007(3)
C35 0.021(3) 0.037(3) 0.079(5) -0.007(3) 0.009(3) 0.016(3)
C46 0.051(4) 0.024(3) 0.059(4) 0.008(3) 0.026(3) 0.009(3)
C54 0.070(5) 0.032(3) 0.031(3) 0.005(3) -0.015(3) -0.022(4)
C44 0.030(3) 0.042(4) 0.038(3) 0.002(3) 0.016(3) 0.005(3)
C213 0.042(4) 0.089(6) 0.056(4) -0.025(4) -0.009(4) 0.011(4)
C212 0.040(4) 0.065(4) 0.049(4) 0.003(3) 0.006(3) -0.012(3)
C43 0.048(4) 0.041(4) 0.066(5) 0.021(3) 0.020(4) 0.016(3)
C33 0.061(5) 0.008(3) 0.078(5) 0.011(3) 0.010(4) -0.005(3)

loop_
_atom_type_symbol
_atom_type_description
_atom_type_scat_dispersion_real
_atom_type_scat_dispersion_imag
_atom_type_scat_source
C C 0.0033 0.0016 'International Tables Vol C Tables 4.2.6.8 and 6.1.1.4'
H H 0.0000 0.0000 'International Tables Vol C Tables 4.2.6.8 and 6.1.1.4'
N N 0.0061 0.0033 'International Tables Vol C Tables 4.2.6.8 and 6.1.1.4'
O O 0.0106 0.0060 'International Tables Vol C Tables 4.2.6.8 and 6.1.1.4'
P P 0.1023 0.0942 'International Tables Vol C Tables 4.2.6.8 and 6.1.1.4'
Fe Fe 0.3463 0.8444 'International Tables Vol C Tables 4.2.6.8 and 6.1.1.4'
Cu Cu 0.3201 1.2651 'International Tables Vol C Tables 4.2.6.8 and 6.1.1.4'

loop_
_geom_angle_atom_site_label_1
_geom_angle_atom_site_label_2
_geom_angle_atom_site_label_3
_geom_angle
_geom_angle_site_symmetry_1
_geom_angle_site_symmetry_3
_geom_angle_publ_flag
N1 Cu O1 79.57(14) . . ?
N1 Cu P2 120.29(11) . . ?
O1 Cu P2 109.98(10) . . ?
N1 Cu P1 122.76(11) . . ?
O1 Cu P1 107.78(11) . . ?
P2 Cu P1 110.19(5) . . ?
C21 Fe C11 114.17(19) . . ?
C21 Fe C22 41.41(18) . . ?
C11 Fe C22 144.7(2) . . ?
C21 Fe C14 137.0(2) . . ?
C11 Fe C14 68.1(2) . . ?
C22 Fe C14 110.7(2) . . ?
C21 Fe C25 40.94(18) . . ?
C11 Fe C25 111.9(2) . . ?
C22 Fe C25 68.0(2) . . ?
C14 Fe C25 177.9(2) . . ?
C21 Fe C12 143.37(19) . . ?
C11 Fe C12 40.21(18) . . ?
C22 Fe C12 174.5(2) . . ?
C14 Fe C12 67.5(2) . . ?
C25 Fe C12 114.0(2) . . ?
C21 Fe C24 69.3(2) . . ?
C11 Fe C24 135.8(2) . . ?
C22 Fe C24 68.3(2) . . ?
C14 Fe C24 141.1(2) . . ?
C25 Fe C24 40.23(19) . . ?
C12 Fe C24 109.6(2) . . ?
C21 Fe C13 176.5(2) . . ?
C11 Fe C13 67.6(2) . . ?
C22 Fe C13 135.5(2) . . ?
C14 Fe C13 40.1(2) . . ?
C25 Fe C13 141.9(2) . . ?
C12 Fe C13 39.87(19) . . ?
C24 Fe C13 111.9(2) . . ?
C21 Fe C23 69.28(19) . . ?
C11 Fe C23 174.7(2) . . ?
C22 Fe C23 40.50(19) . . ?
C14 Fe C23 112.5(2) . . ?
C25 Fe C23 67.7(2) . . ?
C12 Fe C23 134.7(2) . . ?
C24 Fe C23 40.5(2) . . ?
C13 Fe C23 109.2(2) . . ?
C21 Fe C15 111.35(19) . . ?
C11 Fe C15 41.33(18) . . ?
C22 Fe C15 114.1(2) . . ?
C14 Fe C15 40.18(19) . . ?
C25 Fe C15 138.6(2) . . ?
C12 Fe C15 68.22(19) . . ?
C24 Fe C15 177.2(2) . . ?
C13 Fe C15 67.7(2) . . ?
C23 Fe C15 142.3(2) . . ?
C11 P1 C31 102.5(2) . . ?
C11 P1 C51 100.1(2) . . ?
C31 P1 C51 101.2(2) . . ?
C11 P1 Cu 115.99(16) . . ?
C31 P1 Cu 111.44(17) . . ?
C51 P1 Cu 122.88(16) . . ?
C21 P2 C61 100.1(2) . . ?
C21 P2 C41 104.0(2) . . ?
C61 P2 C41 102.0(2) . . ?
C21 P2 Cu 114.35(16) . . ?
C61 P2 Cu 117.95(16) . . ?
C41 P2 Cu 116.19(16) . . ?
C1 O1 Cu 113.6(3) . . ?
C6 N1 C111 119.8(4) . . ?
C6 N1 Cu 114.9(3) . . ?
C111 N1 Cu 124.9(3) . . ?
C52 C51 C56 118.8(5) . . ?
C52 C51 P1 120.2(4) . . ?
C56 C51 P1 120.9(4) . . ?
C4 N2 C211 126.2(4) . . ?
N2 C4 C5 127.4(5) . . ?
N2 C4 C3 113.2(4) . . ?
C5 C4 C3 119.4(5) . . ?
C25 C21 C22 105.9(4) . . ?
C25 C21 P2 125.7(4) . . ?
C22 C21 P2 128.3(4) . . ?
C25 C21 Fe 70.3(3) . . ?
C22 C21 Fe 69.7(3) . . ?
P2 C21 Fe 122.5(2) . . ?
C42 C41 C46 117.9(5) . . ?
C42 C41 P2 125.4(4) . . ?
C46 C41 P2 116.6(4) . . ?
C13 C14 C15 108.9(5) . . ?
C13 C14 Fe 70.2(3) . . ?
C15 C14 Fe 70.4(3) . . ?
O2 C3 C2 125.4(5) . . ?
O2 C3 C4 116.9(4) . . ?
C2 C3 C4 117.6(4) . . ?
C14 C15 C11 106.3(4) . . ?
C14 C15 Fe 69.4(3) . . ?
C11 C15 Fe 68.4(3) . . ?
C36 C31 C32 118.0(5) . . ?
C36 C31 P1 124.2(4) . . ?
C32 C31 P1 117.7(4) . . ?
C12 C13 C14 108.4(5) . . ?
C12 C13 Fe 69.9(3) . . ?
C14 C13 Fe 69.6(3) . . ?
C63 C62 C61 120.5(5) . . ?
C12 C11 C15 108.0(4) . . ?
C12 C11 P1 127.8(4) . . ?
C15 C11 P1 124.0(4) . . ?
C12 C11 Fe 70.6(3) . . ?
C15 C11 Fe 70.3(3) . . ?
P1 C11 Fe 121.4(3) . . ?
N1 C111 C113 109.9(4) . . ?
N1 C111 C112 108.9(4) . . ?
C113 C111 C112 111.1(4) . . ?
N1 C6 C5 128.0(5) . . ?
N1 C6 C1 114.8(4) . . ?
C5 C6 C1 117.2(4) . . ?
C23 C22 C21 108.8(4) . . ?
C23 C22 Fe 70.4(3) . . ?
C21 C22 Fe 68.9(3) . . ?
C51 C56 C55 121.1(5) . . ?
C51 C52 C53 120.1(6) . . ?
C66 C65 C64 118.5(5) . . ?
C25 C24 C23 107.7(5) . . ?
C25 C24 Fe 69.9(3) . . ?
C23 C24 Fe 70.0(3) . . ?
C13 C12 C11 108.4(4) . . ?
C13 C12 Fe 70.2(3) . . ?
C11 C12 Fe 69.2(3) . . ?
C63 C64 C65 120.3(5) . . ?
C43 C42 C41 121.6(5) . . ?
C24 C25 C21 109.6(5) . . ?
C24 C25 Fe 69.9(3) . . ?
C21 C25 Fe 68.7(3) . . ?
C61 C66 C65 121.6(5) . . ?
C4 C5 C6 122.9(5) . . ?
C33 C32 C31 120.7(5) . . ?
C22 C23 C24 107.9(5) . . ?
C22 C23 Fe 69.1(3) . . ?
C24 C23 Fe 69.5(3) . . ?
O1 C1 C2 123.5(5) . . ?
O1 C1 C6 116.9(4) . . ?
C2 C1 C6 119.5(5) . . ?
C44 C45 C46 120.4(6) . . ?
C1 C2 C3 123.1(5) . . ?
C33 C34 C35 121.1(5) . . ?
C66 C61 C62 118.4(5) . . ?
C66 C61 P2 121.6(4) . . ?
C62 C61 P2 119.8(4) . . ?
C31 C36 C35 122.2(5) . . ?
C62 C63 C64 120.5(5) . . ?
N2 C211 C213 111.0(5) . . ?
N2 C211 C212 110.1(5) . . ?
C213 C211 C212 108.6(5) . . ?
C56 C55 C54 119.1(6) . . ?
C54 C53 C52 120.4(6) . . ?
C36 C35 C34 117.6(5) . . ?
C41 C46 C45 119.9(5) . . ?
C53 C54 C55 120.5(5) . . ?
C45 C44 C43 119.7(6) . . ?
C42 C43 C44 120.6(5) . . ?
C34 C33 C32 120.3(5) . . ?

loop_
_geom_bond_atom_site_label_1
_geom_bond_atom_site_label_2
_geom_bond_distance
_geom_bond_site_symmetry_2
_geom_bond_publ_flag
Cu N1 2.062(4) . ?
Cu O1 2.084(3) . ?
Cu P2 2.2638(14) . ?
Cu P1 2.2729(15) . ?
Fe C21 2.036(5) . ?
Fe C11 2.040(5) . ?
Fe C22 2.047(5) . ?
Fe C14 2.054(5) . ?
Fe C25 2.056(5) . ?
Fe C12 2.058(5) . ?
Fe C24 2.057(5) . ?
Fe C13 2.062(5) . ?
Fe C23 2.063(5) . ?
Fe C15 2.066(5) . ?
P1 C11 1.836(5) . ?
P1 C31 1.845(5) . ?
P1 C51 1.844(5) . ?
P2 C21 1.818(5) . ?
P2 C61 1.833(5) . ?
P2 C41 1.839(5) . ?
O1 C1 1.292(6) . ?
N1 C6 1.309(6) . ?
N1 C111 1.472(6) . ?
O2 C3 1.252(5) . ?
C51 C52 1.375(7) . ?
C51 C56 1.386(7) . ?
N2 C4 1.342(6) . ?
N2 C211 1.461(6) . ?
C4 C5 1.369(6) . ?
C4 C3 1.534(7) . ?
C21 C25 1.431(6) . ?
C21 C22 1.443(6) . ?
C41 C42 1.370(7) . ?
C41 C46 1.393(7) . ?
C14 C13 1.412(7) . ?
C14 C15 1.415(7) . ?
C3 C2 1.393(7) . ?
C15 C11 1.449(6) . ?
C31 C36 1.378(7) . ?
C31 C32 1.387(7) . ?
C13 C12 1.405(7) . ?
C62 C63 1.375(7) . ?
C62 C61 1.403(7) . ?
C11 C12 1.409(6) . ?
C111 C113 1.529(6) . ?
C111 C112 1.539(7) . ?
C6 C5 1.423(6) . ?
C6 C1 1.520(7) . ?
C22 C23 1.423(7) . ?
C56 C55 1.387(7) . ?
C52 C53 1.405(8) . ?
C65 C66 1.392(7) . ?
C65 C64 1.401(7) . ?
C24 C25 1.415(7) . ?
C24 C23 1.427(7) . ?
C64 C63 1.381(7) . ?
C42 C43 1.363(8) . ?
C66 C61 1.389(7) . ?
C32 C33 1.367(7) . ?
C1 C2 1.385(7) . ?
C45 C44 1.348(7) . ?
C45 C46 1.403(8) . ?
C34 C33 1.359(9) . ?
C34 C35 1.391(8) . ?
C36 C35 1.381(7) . ?
C211 C213 1.505(7) . ?
C211 C212 1.513(8) . ?
C55 C54 1.388(9) . ?
C53 C54 1.349(9) . ?
C44 C43 1.373(8) . ?
